data_7248537
loop_
_publ_author_name
'Mamleev, Kamil'
'\<Cejka, Jan'
'Eigner, V\'aclav'
'Krupi\<cka, Martin'
'Dvo\<r\'akov\'a, Hana'
'Lhot\'ak, Pavel'

_publ_section_title
;
 Reactivity of phenoxathiin-based thiacalixarenes towards C-nucleophiles
;
_journal_issue 19
_journal_name_full 'RSC Advances'
_journal_page_first 13463
_journal_page_last 13473
_journal_paper_doi 10.1039/D4RA02524E
_journal_volume 14
_journal_year 2024
_chemical_formula_moiety 'C25 H33.87 O4 S1'
_chemical_formula_sum 'C25 H33.87 O4 S'
_chemical_formula_weight 430.48
_chemical_name_systematic 'phenoxathiin derivative'
_space_group_IT_number 14
_space_group_name_Hall '-P 2yn'
_space_group_name_H-M_alt 'P 1 21/n 1'
_symmetry_cell_setting monoclinic
_symmetry_space_group_name_H-M 'P 1 21/n 1'
_atom_sites_solution_hydrogens difmap
_atom_sites_solution_primary other
_audit_update_record
;
2024-02-27 deposited with the CCDC.	2024-04-16 downloaded from the CCDC.
;
_cell_angle_alpha 90
_cell_angle_beta 99.4068(13)
_cell_angle_gamma 90
_cell_formula_units_Z 4
_cell_length_a 10.1548(4)
_cell_length_b 13.1857(5)
_cell_length_c 17.8205(7)
_cell_measurement_reflns_used 9844
_cell_measurement_temperature 180
_cell_measurement_theta_max 72.02
_cell_measurement_theta_min 4.19
_cell_volume 2354.05(16)
_computing_cell_refinement 'SAINT V8.40B (Bruker AXS LLC, 2019)'
_computing_data_collection 'Apex4 (Bruker AXS, 2019)'
_computing_data_reduction 'SAINT V8.40B (Bruker AXS LLC, 2019)'
_computing_structure_refinement 'CRYSTALS (Betteridge et al., 2003)'
_computing_structure_solution 'Superflip (Palatinus & Chapuis, 2007)'
_diffrn_ambient_temperature 180
_diffrn_measured_fraction_theta_full 0.997
_diffrn_measured_fraction_theta_max 0.997
_diffrn_measurement_device Area
_diffrn_measurement_device_type 'Bruker Kappa Apex2'
_diffrn_measurement_method '\f & \w scans'
_diffrn_radiation_monochromator graphite
_diffrn_radiation_type 'Cu K\a'
_diffrn_radiation_wavelength 1.54180
_diffrn_reflns_av_R_equivalents 0.031
_diffrn_reflns_av_unetI/netI 0.041
_diffrn_reflns_limit_h_max 10
_diffrn_reflns_limit_h_min -12
_diffrn_reflns_limit_k_max 16
_diffrn_reflns_limit_k_min -16
_diffrn_reflns_limit_l_max 22
_diffrn_reflns_limit_l_min -22
_diffrn_reflns_number 88168
_diffrn_reflns_theta_full 72.162
_diffrn_reflns_theta_max 72.162
_diffrn_reflns_theta_min 4.191
_diffrn_standards_number 0
_exptl_absorpt_coefficient_mu 1.437
_exptl_absorpt_correction_T_max 0.93
_exptl_absorpt_correction_T_min 0.82
_exptl_absorpt_correction_type multi-scan
_exptl_absorpt_process_details 'SADABS (Siemens, 1996)'
_exptl_crystal_colour colorless
_exptl_crystal_density_diffrn 1.215
_exptl_crystal_density_meas ?
_exptl_crystal_density_method 'not measured'
_exptl_crystal_description plate
_exptl_crystal_F_000 927.480
_exptl_crystal_size_max 0.214
_exptl_crystal_size_mid 0.115
_exptl_crystal_size_min 0.053
_refine_diff_density_max 0.46
_refine_diff_density_min -0.32
_refine_ls_extinction_coef 94(13)
_refine_ls_extinction_method 'Larson (1970), Equation 22'
_refine_ls_goodness_of_fit_ref 1.0017
_refine_ls_hydrogen_treatment constr
_refine_ls_matrix_type full
_refine_ls_number_parameters 300
_refine_ls_number_reflns 4640
_refine_ls_number_restraints 0
_refine_ls_R_factor_all 0.0374
_refine_ls_R_factor_gt 0.0369
_refine_ls_shift/su_max 0.0010976
_refine_ls_shift/su_mean 0.0000623
_refine_ls_structure_factor_coef Fsqd
_refine_ls_weighting_details
;
 Method= Modified Sheldrick 
 w=1/[\s^2^(F^2^) + ( 0.06P)^2^ + 0.80P] 
 ,where P=(max(Fo^2^,0) + 2Fc^2^)/3 
;
_refine_ls_weighting_scheme calc
_refine_ls_wR_factor_all 0.1038
_refine_ls_wR_factor_gt 0.1032
_refine_ls_wR_factor_ref 0.1038
_reflns_limit_h_max 12
_reflns_limit_h_min -12
_reflns_limit_k_max 16
_reflns_limit_k_min 0
_reflns_limit_l_max 22
_reflns_limit_l_min 0
_reflns_number_gt 4482
_reflns_number_total 4640
_reflns_threshold_expression I>2.0\s(I)
_oxford_diffrn_Wilson_B_factor 2.64
_oxford_diffrn_Wilson_scale 25.94
_oxford_refine_ls_scale 0.21851(19)
_cod_data_source_file d4ra02524e2.cif
_cod_data_source_block KM301
_cod_depositor_comments
;
The following automatic conversions were performed:

data item '_exptl_crystal_density_meas' value 'not measured' was
changed to '?' -- the value is perceived as not measured.

Automatic conversion script
Id: cif_fix_values 8170 2020-07-09 18:12:32Z antanas 
;
_cod_original_sg_symbol_H-M 'P 21/n '
_cod_original_formula_sum 'C25 H33.87 O4 S1'
_cod_database_code 7248537
_oxford_refine_reflns_threshold_expression I>-3.0\s(I)
_refine_ls_r_factor_ref 0.0374
_reflns_number_all 4640

loop_
_symmetry_equiv_pos_as_xyz
x,y,z
-x,-y,-z
x+1/2,-y+1/2,z+1/2
-x+1/2,y+1/2,-z+1/2

loop_
_atom_site_label
_atom_site_type_symbol
_atom_site_fract_x
_atom_site_fract_y
_atom_site_fract_z
_atom_site_U_iso_or_equiv
_atom_site_occupancy
_atom_site_adp_type
_atom_site_refinement_flags_posn
_atom_site_refinement_flags_adp
_atom_site_refinement_flags_occupancy
_atom_site_disorder_assembly
_atom_site_disorder_group
_atom_site_attached_hydrogens
C1 C 0.77168(13) 0.20985(10) 0.41298(7) 0.0332 1.0000 Uani . . . . . .
C2 C 0.70043(12) 0.12020(11) 0.40386(7) 0.0358 1.0000 Uani . . . . . .
C3 C 0.71568(13) 0.05124(11) 0.46391(7) 0.0361 1.0000 Uani . . . . . .
C4 C 0.79727(12) 0.06604(10) 0.53419(7) 0.0322 1.0000 Uani . . . . . .
S5 S 0.97352(3) 0.20770(3) 0.625252(16) 0.0338 1.0000 Uani . . . . . .
C6 C 1.23117(13) 0.26635(10) 0.61696(7) 0.0348 1.0000 Uani . . . . . .
C7 C 1.32320(13) 0.32371(10) 0.58583(8) 0.0359 1.0000 Uani . . . . . .
C8 C 1.27525(13) 0.38426(11) 0.52271(8) 0.0382 1.0000 Uani . . . . . .
C9 C 1.14244(13) 0.38667(10) 0.48751(7) 0.0361 1.0000 Uani . . . . . .
O10 O 0.92270(9) 0.32032(7) 0.48388(5) 0.0355 1.0000 Uani . . . . . .
C11 C 0.85597(12) 0.22860(10) 0.48181(7) 0.0312 1.0000 Uani . . . . . .
C12 C 0.86978(12) 0.15892(10) 0.54236(6) 0.0306 1.0000 Uani . . . . . .
C13 C 1.09678(13) 0.26876(10) 0.58361(7) 0.0329 1.0000 Uani . . . . . .
C14 C 1.05439(12) 0.32466(10) 0.51871(7) 0.0326 1.0000 Uani . . . . . .
O15 O 0.76682(10) 0.27755(8) 0.35336(5) 0.0447 1.0000 Uani . . . . . .
C16 C 0.68357(18) 0.36430(13) 0.36021(9) 0.0532 1.0000 Uani . . . . . .
C17 C 0.61238(14) 0.09511(13) 0.32926(8) 0.0429 1.0000 Uani . . . . . .
C18 C 0.69089(16) 0.04941(14) 0.27217(8) 0.0513 1.0000 Uani . . . . . .
C19 C 0.80046(13) -0.01746(11) 0.59520(7) 0.0358 1.0000 Uani . . . . . .
C20 C 0.69779(17) -0.10180(12) 0.56973(9) 0.0484 1.0000 Uani . . . . . .
C21 C 0.93776(16) -0.06979(12) 0.60851(9) 0.0474 1.0000 Uani . . . . . .
C22 C 0.76371(15) 0.02616(12) 0.66921(8) 0.0417 1.0000 Uani . . . . . .
O23 O 1.03895(10) 0.13141(9) 0.67541(6) 0.0477 1.0000 Uani . . . . . .
O24 O 0.89625(10) 0.28323(9) 0.65680(6) 0.0463 1.0000 Uani . . . . . .
C25 C 1.47331(13) 0.32103(12) 0.61716(8) 0.0412 1.0000 Uani . . . . . .
C26 C 1.5483(2) 0.2842(2) 0.55523(13) 0.0651 0.870(3) Uani . . P 1 1 .
C27 C 1.50548(17) 0.25245(16) 0.68675(12) 0.0530 0.870(3) Uani . . P 1 1 .
C28 C 1.52277(19) 0.42855(16) 0.64215(13) 0.0562 0.870(3) Uani . . P 1 1 .
C29 C 1.09879(15) 0.45007(12) 0.41729(8) 0.0446 1.0000 Uani . . . . . .
C30 C 1.1206(3) 0.39677(17) 0.34616(10) 0.0720 1.0000 Uani . . . . . .
C261 C 1.4961(12) 0.3436(13) 0.6960(8) 0.0639 0.130(3) Uani . . P 1 2 .
C271 C 1.5545(13) 0.3985(13) 0.5749(11) 0.0712 0.130(3) Uani . . P 1 2 .
C281 C 1.5224(13) 0.2143(13) 0.5971(16) 0.0938 0.130(3) Uani . . P 1 2 .
H31 H 0.6678 -0.0101 0.4556 0.0419 1.0000 Uiso R . . . . .
H61 H 1.2562 0.2253 0.6615 0.0411 1.0000 Uiso R . . . . .
H81 H 1.3378 0.4252 0.5013 0.0471 1.0000 Uiso R . . . . .
H162 H 0.6763 0.4029 0.3140 0.0809 1.0000 Uiso R . . . . .
H161 H 0.7163 0.4038 0.4058 0.0789 1.0000 Uiso R . . . . .
H163 H 0.5935 0.3396 0.3655 0.0796 1.0000 Uiso R . . . . .
H172 H 0.5659 0.1560 0.3104 0.0510 1.0000 Uiso R . . . . .
H171 H 0.5428 0.0442 0.3384 0.0508 1.0000 Uiso R . . . . .
H182 H 0.6327 0.0359 0.2243 0.0763 1.0000 Uiso R . . . . .
H181 H 0.7608 0.0948 0.2608 0.0750 1.0000 Uiso R . . . . .
H183 H 0.7302 -0.0152 0.2902 0.0770 1.0000 Uiso R . . . . .
H203 H 0.6989 -0.1507 0.6123 0.0721 1.0000 Uiso R . . . . .
H201 H 0.7215 -0.1383 0.5251 0.0711 1.0000 Uiso R . . . . .
H202 H 0.6057 -0.0743 0.5563 0.0714 1.0000 Uiso R . . . . .
H211 H 0.9415 -0.1217 0.6467 0.0702 1.0000 Uiso R . . . . .
H212 H 1.0072 -0.0215 0.6266 0.0694 1.0000 Uiso R . . . . .
H213 H 0.9532 -0.1014 0.5599 0.0703 1.0000 Uiso R . . . . .
H222 H 0.7593 -0.0306 0.7029 0.0613 1.0000 Uiso R . . . . .
H223 H 0.8279 0.0748 0.6936 0.0602 1.0000 Uiso R . . . . .
H221 H 0.6748 0.0598 0.6571 0.0600 1.0000 Uiso R . . . . .
H261 H 1.6425 0.2860 0.5751 0.0964 0.870(3) Uiso R . P 1 1 .
H262 H 1.5278 0.3279 0.5115 0.0977 0.870(3) Uiso R . P 1 1 .
H263 H 1.5207 0.2166 0.5419 0.0971 0.870(3) Uiso R . P 1 1 .
H272 H 1.5986 0.2542 0.7042 0.0800 0.870(3) Uiso R . P 1 1 .
H273 H 1.4555 0.2723 0.7269 0.0790 0.870(3) Uiso R . P 1 1 .
H271 H 1.4778 0.1826 0.6723 0.0785 0.870(3) Uiso R . P 1 1 .
H281 H 1.6177 0.4243 0.6600 0.0835 0.870(3) Uiso R . P 1 1 .
H283 H 1.4772 0.4528 0.6832 0.0848 0.870(3) Uiso R . P 1 1 .
H282 H 1.5089 0.4785 0.5994 0.0852 0.870(3) Uiso R . P 1 1 .
H292 H 1.1535 0.5132 0.4210 0.0554 1.0000 Uiso R . . . . .
H291 H 1.0058 0.4692 0.4159 0.0527 1.0000 Uiso R . . . . .
H301 H 1.0990 0.4434 0.3023 0.1075 1.0000 Uiso R . . . . .
H303 H 1.2177 0.3772 0.3512 0.1069 1.0000 Uiso R . . . . .
H302 H 1.0605 0.3342 0.3398 0.1088 1.0000 Uiso R . . . . .
H2612 H 1.5828 0.3452 0.7228 0.0710 0.130(3) Uiso R . P 1 2 .
H2611 H 1.4247 0.3574 0.7212 0.0712 0.130(3) Uiso R . P 1 2 .
H2711 H 1.6451 0.4023 0.6012 0.0989 0.130(3) Uiso R . P 1 2 .
H2713 H 1.5149 0.4647 0.5737 0.0989 0.130(3) Uiso R . P 1 2 .
H2712 H 1.5542 0.3763 0.5237 0.0989 0.130(3) Uiso R . P 1 2 .
H2812 H 1.6181 0.2132 0.6064 0.1329 0.130(3) Uiso R . P 1 2 .
H2811 H 1.4896 0.1640 0.6284 0.1330 0.130(3) Uiso R . P 1 2 .
H2813 H 1.4906 0.2000 0.5446 0.1329 0.130(3) Uiso R . P 1 2 .

loop_
_atom_site_aniso_label
_atom_site_aniso_U_11
_atom_site_aniso_U_22
_atom_site_aniso_U_33
_atom_site_aniso_U_23
_atom_site_aniso_U_13
_atom_site_aniso_U_12
C1 0.0278(6) 0.0465(7) 0.0249(6) -0.0002(5) 0.0027(5) 0.0105(5)
C2 0.0260(6) 0.0521(8) 0.0285(6) -0.0048(5) 0.0021(5) 0.0065(5)
C3 0.0293(6) 0.0465(7) 0.0321(6) -0.0057(5) 0.0042(5) 0.0023(5)
C4 0.0259(6) 0.0428(7) 0.0284(6) -0.0039(5) 0.0058(5) 0.0083(5)
S5 0.02942(18) 0.0473(2) 0.02305(17) -0.00151(11) -0.00039(12) 0.00355(12)
C6 0.0316(6) 0.0402(7) 0.0304(6) -0.0041(5) -0.0011(5) 0.0075(5)
C7 0.0298(6) 0.0408(7) 0.0361(7) -0.0081(5) 0.0022(5) 0.0059(5)
C8 0.0338(7) 0.0426(7) 0.0389(7) -0.0032(6) 0.0075(5) 0.0025(5)
C9 0.0359(7) 0.0396(7) 0.0326(6) -0.0026(5) 0.0045(5) 0.0069(5)
O10 0.0298(5) 0.0404(5) 0.0334(5) 0.0012(4) -0.0037(4) 0.0068(4)
C11 0.0255(6) 0.0394(6) 0.0282(6) -0.0032(5) 0.0028(5) 0.0091(5)
C12 0.0248(6) 0.0427(7) 0.0236(6) -0.0032(5) 0.0018(4) 0.0091(5)
C13 0.0296(6) 0.0394(6) 0.0284(6) -0.0046(5) 0.0011(5) 0.0055(5)
C14 0.0290(6) 0.0385(7) 0.0287(6) -0.0048(5) 0.0000(5) 0.0083(5)
O15 0.0419(5) 0.0613(6) 0.0298(5) 0.0029(4) 0.0024(4) 0.0082(5)
C16 0.0608(10) 0.0565(9) 0.0393(8) 0.0097(7) -0.0008(7) 0.0111(8)
C17 0.0331(7) 0.0609(9) 0.0321(7) -0.0047(6) -0.0026(5) 0.0005(6)
C18 0.0494(8) 0.0694(10) 0.0328(7) -0.0113(7) 0.0002(6) 0.0018(8)
C19 0.0335(6) 0.0427(7) 0.0322(6) -0.0012(5) 0.0084(5) 0.0070(5)
C20 0.0527(9) 0.0487(8) 0.0444(8) -0.0010(6) 0.0095(7) -0.0031(7)
C21 0.0444(8) 0.0513(9) 0.0478(8) 0.0054(7) 0.0108(6) 0.0185(7)
C22 0.0414(7) 0.0529(8) 0.0326(7) -0.0002(6) 0.0119(6) 0.0058(6)
O23 0.0394(5) 0.0634(7) 0.0356(5) 0.0132(5) -0.0080(4) -0.0010(5)
O24 0.0412(5) 0.0629(7) 0.0359(5) -0.0166(4) 0.0096(4) 0.0012(5)
C25 0.0279(7) 0.0499(8) 0.0441(8) -0.0080(6) 0.0009(6) 0.0053(6)
C26 0.0338(10) 0.102(2) 0.0589(12) -0.0217(12) 0.0062(9) 0.0152(11)
C27 0.0322(8) 0.0615(13) 0.0599(11) 0.0020(9) -0.0086(8) 0.0096(8)
C28 0.0411(10) 0.0580(12) 0.0642(13) -0.0069(9) -0.0076(9) -0.0019(8)
C29 0.0442(8) 0.0476(8) 0.0416(8) 0.0079(6) 0.0059(6) 0.0064(6)
C30 0.1003(16) 0.0773(13) 0.0393(9) 0.0075(8) 0.0141(9) 0.0187(12)
C261 0.022(5) 0.100(13) 0.066(8) -0.019(8) -0.003(5) 0.003(6)
C271 0.034(6) 0.080(10) 0.098(12) 0.011(9) 0.002(7) -0.002(6)
C281 0.021(6) 0.063(10) 0.18(2) -0.049(12) -0.019(9) 0.011(6)

loop_
_atom_type_symbol
_atom_type_scat_dispersion_real
_atom_type_scat_dispersion_imag
_atom_type_scat_Cromer_Mann_a1
_atom_type_scat_Cromer_Mann_b1
_atom_type_scat_Cromer_Mann_a2
_atom_type_scat_Cromer_Mann_b2
_atom_type_scat_Cromer_Mann_a3
_atom_type_scat_Cromer_Mann_b3
_atom_type_scat_Cromer_Mann_a4
_atom_type_scat_Cromer_Mann_b4
_atom_type_scat_Cromer_Mann_c
_atom_type_scat_source
C 0.0181 0.0091 2.3100 20.8439 1.0200 10.2075 1.5886 0.5687 0.8650 51.6512 0.2156 'International Tables Vol C 4.2.6.8 and 6.1.1.4'
H 0.0000 0.0000 0.4930 10.5109 0.3229 26.1257 0.1402 3.1424 0.0408 57.7998 0.0030 'International Tables Vol C 4.2.6.8 and 6.1.1.4'
O 0.0492 0.0322 3.0485 13.2771 2.2868 5.7011 1.5463 0.3239 0.8670 32.9089 0.2508 'International Tables Vol C 4.2.6.8 and 6.1.1.4'
S 0.3331 0.5567 6.9053 1.4679 5.2034 22.2151 1.4379 0.2536 1.5863 56.1720 0.8669 'International Tables Vol C 4.2.6.8 and 6.1.1.4'
N 0.0311 0.0180 12.2126 0.0057 3.1322 9.8933 2.0125 28.9975 1.1663 0.5826 -11.5290 'International Tables Vol C 4.2.6.8 and 6.1.1.4'

loop_
_geom_angle_atom_site_label_1
_geom_angle_site_symmetry_1
_geom_angle_atom_site_label_2
_geom_angle_site_symmetry_2
_geom_angle_atom_site_label_3
_geom_angle_site_symmetry_3
_geom_angle
_geom_angle_publ_flag
C2 . C1 . C11 . 119.22(12) yes
C2 . C1 . O15 . 120.66(12) yes
C11 . C1 . O15 . 119.99(12) yes
C1 . C2 . C3 . 118.53(12) yes
C1 . C2 . C17 . 120.90(13) yes
C3 . C2 . C17 . 120.52(13) yes
C2 . C3 . C4 . 124.90(13) yes
C2 . C3 . H31 . 116.7 no
C4 . C3 . H31 . 118.4 no
C3 . C4 . C12 . 115.63(12) yes
C3 . C4 . C19 . 118.20(12) yes
C12 . C4 . C19 . 126.17(11) yes
C12 . S5 . C13 . 100.41(6) yes
C12 . S5 . O23 . 114.39(6) yes
C13 . S5 . O23 . 107.22(6) yes
C12 . S5 . O24 . 106.66(6) yes
C13 . S5 . O24 . 108.70(6) yes
O23 . S5 . O24 . 117.95(7) yes
C7 . C6 . C13 . 119.52(12) yes
C7 . C6 . H61 . 122.3 no
C13 . C6 . H61 . 118.2 no
C6 . C7 . C8 . 117.63(12) yes
C6 . C7 . C25 . 122.40(12) yes
C8 . C7 . C25 . 119.96(13) yes
C7 . C8 . C9 . 124.01(13) yes
C7 . C8 . H81 . 118.3 no
C9 . C8 . H81 . 117.6 no
C8 . C9 . C14 . 116.40(12) yes
C8 . C9 . C29 . 121.19(13) yes
C14 . C9 . C29 . 122.36(12) yes
C11 . O10 . C14 . 118.84(10) yes
C1 . C11 . O10 . 113.88(11) yes
C1 . C11 . C12 . 121.83(12) yes
O10 . C11 . C12 . 124.29(11) yes
S5 . C12 . C4 . 128.23(9) yes
S5 . C12 . C11 . 111.73(10) yes
C4 . C12 . C11 . 119.88(11) yes
S5 . C13 . C6 . 121.68(10) yes
S5 . C13 . C14 . 117.00(10) yes
C6 . C13 . C14 . 121.21(13) yes
C9 . C14 . O10 . 118.87(11) yes
C9 . C14 . C13 . 121.04(12) yes
O10 . C14 . C13 . 120.09(12) yes
C1 . O15 . C16 . 113.31(11) yes
O15 . C16 . H162 . 108.2 no
O15 . C16 . H161 . 111.7 no
H162 . C16 . H161 . 113.5 no
O15 . C16 . H163 . 108.2 no
H162 . C16 . H163 . 108.2 no
H161 . C16 . H163 . 106.9 no
C2 . C17 . C18 . 112.12(11) yes
C2 . C17 . H172 . 108.1 no
C18 . C17 . H172 . 112.2 no
C2 . C17 . H171 . 109.5 no
C18 . C17 . H171 . 107.7 no
H172 . C17 . H171 . 107.2 no
C17 . C18 . H182 . 110.6 no
C17 . C18 . H181 . 112.1 no
H182 . C18 . H181 . 106.7 no
C17 . C18 . H183 . 111.0 no
H182 . C18 . H183 . 106.7 no
H181 . C18 . H183 . 109.4 no
C4 . C19 . C20 . 111.83(11) yes
C4 . C19 . C21 . 110.03(11) yes
C20 . C19 . C21 . 105.92(12) yes
C4 . C19 . C22 . 110.90(11) yes
C20 . C19 . C22 . 105.95(11) yes
C21 . C19 . C22 . 112.07(12) yes
C19 . C20 . H203 . 108.7 no
C19 . C20 . H201 . 110.2 no
H203 . C20 . H201 . 108.8 no
C19 . C20 . H202 . 111.8 no
H203 . C20 . H202 . 108.3 no
H201 . C20 . H202 . 109.0 no
C19 . C21 . H211 . 111.0 no
C19 . C21 . H212 . 110.5 no
H211 . C21 . H212 . 106.9 no
C19 . C21 . H213 . 108.7 no
H211 . C21 . H213 . 108.9 no
H212 . C21 . H213 . 110.8 no
C19 . C22 . H222 . 106.6 no
C19 . C22 . H223 . 113.2 no
H222 . C22 . H223 . 109.3 no
C19 . C22 . H221 . 108.6 no
H222 . C22 . H221 . 110.3 no
H223 . C22 . H221 . 108.8 no
C7 . C25 . C26 . 109.19(13) yes
C7 . C25 . C27 . 112.14(13) yes
C26 . C25 . C27 . 109.57(16) yes
C7 . C25 . C28 . 109.89(12) yes
C26 . C25 . C28 . 108.94(17) yes
C27 . C25 . C28 . 107.04(14) yes
C7 . C25 . C261 . 110.3(5) yes
C7 . C25 . C271 . 112.1(5) yes
C261 . C25 . C271 . 108.9(10) yes
C7 . C25 . C281 . 105.9(5) yes
C261 . C25 . C281 . 114.3(12) yes
C271 . C25 . C281 . 105.3(12) yes
C25 . C26 . H261 . 108.1 no
C25 . C26 . H262 . 109.2 no
H261 . C26 . H262 . 110.6 no
C25 . C26 . H263 . 108.5 no
H261 . C26 . H263 . 110.3 no
H262 . C26 . H263 . 110.0 no
C25 . C27 . H272 . 108.8 no
C25 . C27 . H273 . 111.6 no
H272 . C27 . H273 . 111.4 no
C25 . C27 . H271 . 109.1 no
H272 . C27 . H271 . 109.6 no
H273 . C27 . H271 . 106.3 no
C25 . C28 . H281 . 107.6 no
C25 . C28 . H283 . 110.1 no
H281 . C28 . H283 . 109.9 no
C25 . C28 . H282 . 112.7 no
H281 . C28 . H282 . 107.3 no
H283 . C28 . H282 . 109.2 no
C9 . C29 . C30 . 112.19(13) yes
C9 . C29 . H292 . 108.8 no
C30 . C29 . H292 . 106.8 no
C9 . C29 . H291 . 108.5 no
C30 . C29 . H291 . 112.1 no
H292 . C29 . H291 . 108.3 no
C29 . C30 . H301 . 109.4 no
C29 . C30 . H303 . 108.8 no
H301 . C30 . H303 . 108.4 no
C29 . C30 . H302 . 107.7 no
H301 . C30 . H302 . 111.3 no
H303 . C30 . H302 . 111.1 no
C25 . C261 . H2612 . 120.1 no
C25 . C261 . H2611 . 120.3 no
H2612 . C261 . H2611 . 119.5 no
C25 . C271 . H2711 . 109.4 no
C25 . C271 . H2713 . 110.4 no
H2711 . C271 . H2713 . 109.1 no
C25 . C271 . H2712 . 109.6 no
H2711 . C271 . H2712 . 109.5 no
H2713 . C271 . H2712 . 108.7 no
C25 . C281 . H2812 . 109.2 no
C25 . C281 . H2811 . 109.8 no
H2812 . C281 . H2811 . 109.1 no
C25 . C281 . H2813 . 109.5 no
H2812 . C281 . H2813 . 109.6 no
H2811 . C281 . H2813 . 109.7 no

loop_
_geom_bond_atom_site_label_1
_geom_bond_site_symmetry_1
_geom_bond_atom_site_label_2
_geom_bond_site_symmetry_2
_geom_bond_distance
_geom_bond_publ_flag
C1 . C2 . 1.382(2) yes
C1 . C11 . 1.3983(18) yes
C1 . O15 . 1.3824(16) yes
C2 . C3 . 1.393(2) yes
C2 . C17 . 1.5126(17) yes
C3 . C4 . 1.3978(18) yes
C3 . H31 . 0.944 no
C4 . C12 . 1.4242(19) yes
C4 . C19 . 1.5440(18) yes
S5 . C12 . 1.7880(12) yes
S5 . C13 . 1.7520(14) yes
S5 . O23 . 1.4346(10) yes
S5 . O24 . 1.4380(10) yes
C6 . C7 . 1.387(2) yes
C6 . C13 . 1.3969(18) yes
C6 . H61 . 0.960 no
C7 . C8 . 1.4002(19) yes
C7 . C25 . 1.5357(17) yes
C8 . C9 . 1.3917(19) yes
C8 . H81 . 0.958 no
C9 . C14 . 1.3928(19) yes
C9 . C29 . 1.5099(19) yes
O10 . C11 . 1.3839(16) yes
O10 . C14 . 1.3804(15) yes
C11 . C12 . 1.4066(18) yes
C13 . C14 . 1.3796(18) yes
O15 . C16 . 1.439(2) yes
C16 . H162 . 0.960 no
C16 . H161 . 0.976 no
C16 . H163 . 0.990 no
C17 . C18 . 1.516(2) yes
C17 . H172 . 0.964 no
C17 . H171 . 1.007 no
C18 . H182 . 0.972 no
C18 . H181 . 0.975 no
C18 . H183 . 0.973 no
C19 . C20 . 1.541(2) yes
C19 . C21 . 1.5388(19) yes
C19 . C22 . 1.5396(17) yes
C20 . H203 . 0.994 no
C20 . H201 . 0.992 no
C20 . H202 . 0.995 no
C21 . H211 . 0.962 no
C21 . H212 . 0.965 no
C21 . H213 . 0.997 no
C22 . H222 . 0.964 no
C22 . H223 . 0.966 no
C22 . H221 . 0.998 no
C25 . C26 . 1.519(2) yes
C25 . C27 . 1.527(2) yes
C25 . C28 . 1.545(2) yes
C25 . C261 . 1.417(15) yes
C25 . C271 . 1.579(16) yes
C25 . C281 . 1.554(14) yes
C26 . H261 . 0.965 no
C26 . H262 . 0.965 no
C26 . H263 . 0.953 no
C27 . H272 . 0.946 no
C27 . H273 . 0.979 no
C27 . H271 . 0.984 no
C28 . H281 . 0.966 no
C28 . H283 . 0.980 no
C28 . H282 . 0.999 no
C29 . C30 . 1.497(2) yes
C29 . H292 . 0.997 no
C29 . H291 . 0.973 no
C30 . H301 . 0.991 no
C30 . H303 . 1.009 no
C30 . H302 . 1.021 no
C261 . H2612 . 0.931 no
C261 . H2611 . 0.931 no
C271 . H2711 . 0.963 no
C271 . H2713 . 0.960 no
C271 . H2712 . 0.957 no
C281 . H2812 . 0.960 no
C281 . H2811 . 0.960 no
C281 . H2813 . 0.957 no

loop_
_geom_hbond_atom_site_label_D
_geom_hbond_site_symmetry_D
_geom_hbond_atom_site_label_H
_geom_hbond_site_symmetry_H
_geom_hbond_atom_site_label_A
_geom_hbond_site_symmetry_A
_geom_hbond_angle_DHA
_geom_hbond_distance_DH
_geom_hbond_distance_HA
_geom_hbond_distance_DA
_geom_hbond_publ_flag
C21 . H212 . O23 . 142 0.96 2.20 3.019(5) yes
C22 . H223 . O23 . 136 0.97 2.34 3.106(5) yes

loop_
_geom_torsion_atom_site_label_1
_geom_torsion_site_symmetry_1
_geom_torsion_atom_site_label_2
_geom_torsion_site_symmetry_2
_geom_torsion_atom_site_label_3
_geom_torsion_site_symmetry_3
_geom_torsion_atom_site_label_4
_geom_torsion_site_symmetry_4
_geom_torsion
_geom_torsion_publ_flag
C11 . C1 . C2 . C3 . -0.2(3) yes
C11 . C1 . C2 . C17 . -177.56(19) yes
O15 . C1 . C2 . C3 . 175.64(18) yes
O15 . C1 . C2 . C17 . -1.7(3) yes
C2 . C1 . C11 . O10 . 179.49(17) yes
C2 . C1 . C11 . C12 . -0.4(3) yes
O15 . C1 . C11 . O10 . 3.6(3) yes
O15 . C1 . C11 . C12 . -176.25(17) yes
C2 . C1 . O15 . C16 . 103.5(3) yes
C11 . C1 . O15 . C16 . -80.7(3) yes
C1 . C2 . C3 . C4 . 0.9(3) yes
C1 . C2 . C3 . H31 . -178.3 no
C17 . C2 . C3 . C4 . 178.21(19) yes
C17 . C2 . C3 . H31 . -0.9 no
C1 . C2 . C17 . C18 . 83.0(3) yes
C1 . C2 . C17 . H172 . -41.2 no
C1 . C2 . C17 . H171 . -157.6 no
C3 . C2 . C17 . C18 . -94.3(3) yes
C3 . C2 . C17 . H172 . 141.5 no
C3 . C2 . C17 . H171 . 25.1 no
C2 . C3 . C4 . C12 . -0.8(3) yes
C2 . C3 . C4 . C19 . 178.81(18) yes
H31 . C3 . C4 . C12 . 178.3 no
H31 . C3 . C4 . C19 . -2.1 no
C3 . C4 . C12 . S5 . 175.15(16) yes
C3 . C4 . C12 . C11 . 0.2(3) yes
C19 . C4 . C12 . S5 . -4.5(3) yes
C19 . C4 . C12 . C11 . -179.40(18) yes
C3 . C4 . C19 . C20 . -5.9(3) yes
C3 . C4 . C19 . C21 . 111.5(3) yes
C3 . C4 . C19 . C22 . -124.0(3) yes
C12 . C4 . C19 . C20 . 173.7(2) yes
C12 . C4 . C19 . C21 . -68.9(3) yes
C12 . C4 . C19 . C22 . 55.6(3) yes
C13 . S5 . C12 . C4 . 145.1(2) yes
C13 . S5 . C12 . C11 . -39.7(2) yes
O23 . S5 . C12 . C4 . 30.6(3) yes
O23 . S5 . C12 . C11 . -154.10(19) yes
O24 . S5 . C12 . C4 . -101.7(2) yes
O24 . S5 . C12 . C11 . 73.6(2) yes
C12 . S5 . C13 . C6 . -141.1(2) yes
C12 . S5 . C13 . C14 . 42.8(3) yes
O23 . S5 . C13 . C6 . -21.3(3) yes
O23 . S5 . C13 . C14 . 162.5(2) yes
O24 . S5 . C13 . C6 . 107.2(2) yes
O24 . S5 . C13 . C14 . -68.9(3) yes
C13 . C6 . C7 . C8 . 1.7(3) yes
C13 . C6 . C7 . C25 . -177.1(2) yes
H61 . C6 . C7 . C8 . -177.3 no
H61 . C6 . C7 . C25 . 3.9 no
C7 . C6 . C13 . S5 . -173.87(18) yes
C7 . C6 . C13 . C14 . 2.1(3) yes
H61 . C6 . C13 . S5 . 5.2 no
H61 . C6 . C13 . C14 . -178.8 no
C6 . C7 . C8 . C9 . -3.0(3) yes
C6 . C7 . C8 . H81 . 178.9 no
C25 . C7 . C8 . C9 . 175.8(2) yes
C25 . C7 . C8 . H81 . -2.3 no
C6 . C7 . C25 . C26 . 119.4(4) yes
C6 . C7 . C25 . C27 . -2.3(4) yes
C6 . C7 . C25 . C28 . -121.2(3) yes
C6 . C7 . C25 . C261 . -54.8(16) yes
C6 . C7 . C25 . C271 . -176.3(17) yes
C6 . C7 . C25 . C281 . 69(3) yes
C8 . C7 . C25 . C26 . -59.5(4) yes
C8 . C7 . C25 . C27 . 178.9(3) yes
C8 . C7 . C25 . C28 . 60.0(4) yes
C8 . C7 . C25 . C261 . 126.4(16) yes
C8 . C7 . C25 . C271 . 4.9(17) yes
C8 . C7 . C25 . C281 . -109(3) yes
C7 . C8 . C9 . C14 . 0.4(3) yes
C7 . C8 . C9 . C29 . -177.0(2) yes
H81 . C8 . C9 . C14 . 178.5 no
H81 . C8 . C9 . C29 . 1.1 no
C8 . C9 . C14 . O10 . -176.90(19) yes
C8 . C9 . C14 . C13 . 3.6(3) yes
C29 . C9 . C14 . O10 . 0.5(3) yes
C29 . C9 . C14 . C13 . -179.0(2) yes
C8 . C9 . C29 . C30 . 83.4(4) yes
C8 . C9 . C29 . H292 . -34.6 no
C8 . C9 . C29 . H291 . -152.2 no
C14 . C9 . C29 . C30 . -93.9(3) yes
C14 . C9 . C29 . H292 . 148.1 no
C14 . C9 . C29 . H291 . 30.5 no
C14 . O10 . C11 . C1 . -140.22(18) yes
C14 . O10 . C11 . C12 . 39.6(2) yes
C11 . O10 . C14 . C9 . 143.06(19) yes
C11 . O10 . C14 . C13 . -37.4(3) yes
C1 . C11 . C12 . S5 . -175.36(15) yes
C1 . C11 . C12 . C4 . 0.4(3) yes
O10 . C11 . C12 . S5 . 4.8(3) yes
O10 . C11 . C12 . C4 . -179.47(16) yes
S5 . C13 . C14 . C9 . 171.26(17) yes
S5 . C13 . C14 . O10 . -8.3(3) yes
C6 . C13 . C14 . C9 . -4.9(3) yes
C6 . C13 . C14 . O10 . 175.55(18) yes
C1 . O15 . C16 . H162 . -172.8 no
C1 . O15 . C16 . H161 . 61.6 no
C1 . O15 . C16 . H163 . -55.8 no
C2 . C17 . C18 . H182 . -178.3 no
C2 . C17 . C18 . H181 . -59.3 no
C2 . C17 . C18 . H183 . 63.5 no
H172 . C17 . C18 . H182 . -56.4 no
H172 . C17 . C18 . H181 . 62.6 no
H172 . C17 . C18 . H183 . -174.7 no
H171 . C17 . C18 . H182 . 61.3 no
H171 . C17 . C18 . H181 . -179.7 no
H171 . C17 . C18 . H183 . -57.0 no
C4 . C19 . C20 . H203 . -175.8 no
C4 . C19 . C20 . H201 . 65.1 no
C4 . C19 . C20 . H202 . -56.3 no
C21 . C19 . C20 . H203 . 64.4 no
C21 . C19 . C20 . H201 . -54.8 no
C21 . C19 . C20 . H202 . -176.2 no
C22 . C19 . C20 . H203 . -54.8 no
C22 . C19 . C20 . H201 . -174.0 no
C22 . C19 . C20 . H202 . 64.6 no
C4 . C19 . C21 . H211 . 179.5 no
C4 . C19 . C21 . H212 . 61.1 no
C4 . C19 . C21 . H213 . -60.7 no
C20 . C19 . C21 . H211 . -59.4 no
C20 . C19 . C21 . H212 . -177.8 no
C20 . C19 . C21 . H213 . 60.3 no
C22 . C19 . C21 . H211 . 55.7 no
C22 . C19 . C21 . H212 . -62.7 no
C22 . C19 . C21 . H213 . 175.4 no
C4 . C19 . C22 . H222 . 174.7 no
C4 . C19 . C22 . H223 . -65.1 no
C4 . C19 . C22 . H221 . 55.9 no
C20 . C19 . C22 . H222 . 53.1 no
C20 . C19 . C22 . H223 . 173.4 no
C20 . C19 . C22 . H221 . -65.7 no
C21 . C19 . C22 . H222 . -61.9 no
C21 . C19 . C22 . H223 . 58.3 no
C21 . C19 . C22 . H221 . 179.3 no
C7 . C25 . C26 . H261 . 177.4 no
C7 . C25 . C26 . H262 . 57.0 no
C7 . C25 . C26 . H263 . -63.0 no
C27 . C25 . C26 . H261 . -59.4 no
C27 . C25 . C26 . H262 . -179.8 no
C27 . C25 . C26 . H263 . 60.2 no
C28 . C25 . C26 . H261 . 57.4 no
C28 . C25 . C26 . H262 . -63.0 no
C28 . C25 . C26 . H263 . 177.0 no
C261 . C25 . C26 . H261 . -11.2 no
C261 . C25 . C26 . H262 . -131.6 no
C261 . C25 . C26 . H263 . 108.5 no
C271 . C25 . C26 . H261 . 72.4 no
C271 . C25 . C26 . H262 . -48.0 no
C271 . C25 . C26 . H263 . -167.9 no
C281 . C25 . C26 . H261 . -88.3 no
C281 . C25 . C26 . H262 . 151.3 no
C281 . C25 . C26 . H263 . 31.3 no
C7 . C25 . C27 . H272 . -179.2 no
C7 . C25 . C27 . H273 . -56.0 no
C7 . C25 . C27 . H271 . 61.2 no
C26 . C25 . C27 . H272 . 59.3 no
C26 . C25 . C27 . H273 . -177.4 no
C26 . C25 . C27 . H271 . -60.2 no
C28 . C25 . C27 . H272 . -58.6 no
C28 . C25 . C27 . H273 . 64.6 no
C28 . C25 . C27 . H271 . -178.2 no
C261 . C25 . C27 . H272 . -81.1 no
C261 . C25 . C27 . H273 . 42.2 no
C261 . C25 . C27 . H271 . 159.4 no
C271 . C25 . C27 . H272 . -7.1 no
C271 . C25 . C27 . H273 . 116.2 no
C271 . C25 . C27 . H271 . -126.6 no
C281 . C25 . C27 . H272 . 82.1 no
C281 . C25 . C27 . H273 . -154.7 no
C281 . C25 . C27 . H271 . -37.5 no
C7 . C25 . C28 . H281 . -178.3 no
C7 . C25 . C28 . H283 . 62.0 no
C7 . C25 . C28 . H282 . -60.2 no
C26 . C25 . C28 . H281 . -58.7 no
C26 . C25 . C28 . H283 . -178.4 no
C26 . C25 . C28 . H282 . 59.4 no
C27 . C25 . C28 . H281 . 59.7 no
C27 . C25 . C28 . H283 . -60.0 no
C27 . C25 . C28 . H282 . 177.8 no
C261 . C25 . C28 . H281 . 78.7 no
C261 . C25 . C28 . H283 . -41.0 no
C261 . C25 . C28 . H282 . -163.2 no
C271 . C25 . C28 . H281 . -75.4 no
C271 . C25 . C28 . H283 . 164.9 no
C271 . C25 . C28 . H282 . 42.7 no
C281 . C25 . C28 . H281 . -15.2 no
C281 . C25 . C28 . H283 . -134.9 no
C281 . C25 . C28 . H282 . 102.9 no
C7 . C25 . C261 . H2612 . -179.5 no
C7 . C25 . C261 . H2611 . -0.1 no
C26 . C25 . C261 . H2612 . 9.1 no
C26 . C25 . C261 . H2611 . -171.5 no
C27 . C25 . C261 . H2612 . 78.3 no
C27 . C25 . C261 . H2611 . -102.2 no
C28 . C25 . C261 . H2612 . -77.2 no
C28 . C25 . C261 . H2611 . 102.2 no
C271 . C25 . C261 . H2612 . -56.1 no
C271 . C25 . C261 . H2611 . 123.3 no
C281 . C25 . C261 . H2612 . 61.3 no
C281 . C25 . C261 . H2611 . -119.3 no
C7 . C25 . C271 . H2711 . 171.0 no
C7 . C25 . C271 . H2713 . 50.9 no
C7 . C25 . C271 . H2712 . -68.9 no
C26 . C25 . C271 . H2711 . -89.0 no
C26 . C25 . C271 . H2713 . 151.0 no
C26 . C25 . C271 . H2712 . 31.2 no
C27 . C25 . C271 . H2711 . -1.1 no
C27 . C25 . C271 . H2713 . -121.2 no
C27 . C25 . C271 . H2712 . 119.0 no
C28 . C25 . C271 . H2711 . 72.7 no
C28 . C25 . C271 . H2713 . -47.4 no
C28 . C25 . C271 . H2712 . -167.2 no
C261 . C25 . C271 . H2711 . 48.6 no
C261 . C25 . C271 . H2713 . -71.4 no
C261 . C25 . C271 . H2712 . 168.8 no
C281 . C25 . C271 . H2711 . -74.3 no
C281 . C25 . C271 . H2713 . 165.6 no
C281 . C25 . C271 . H2712 . 45.8 no
C7 . C25 . C281 . H2812 . 168.7 no
C7 . C25 . C281 . H2811 . -71.8 no
C7 . C25 . C281 . H2813 . 48.7 no
C26 . C25 . C281 . H2812 . 67.0 no
C26 . C25 . C281 . H2811 . -173.5 no
C26 . C25 . C281 . H2813 . -53.0 no
C27 . C25 . C281 . H2812 . -83.5 no
C27 . C25 . C281 . H2811 . 36.0 no
C27 . C25 . C281 . H2813 . 156.5 no
C28 . C25 . C281 . H2812 . 5.3 no
C28 . C25 . C281 . H2811 . 124.8 no
C28 . C25 . C281 . H2813 . -114.7 no
C261 . C25 . C281 . H2812 . -69.6 no
C261 . C25 . C281 . H2811 . 49.8 no
C261 . C25 . C281 . H2813 . 170.3 no
C271 . C25 . C281 . H2812 . 49.8 no
C271 . C25 . C281 . H2811 . 169.3 no
C271 . C25 . C281 . H2813 . -70.2 no
C9 . C29 . C30 . H301 . -174.5 no
C9 . C29 . C30 . H303 . -56.2 no
C9 . C29 . C30 . H302 . 64.4 no
H292 . C29 . C30 . H301 . -55.3 no
H292 . C29 . C30 . H303 . 63.0 no
H292 . C29 . C30 . H302 . -176.5 no
H291 . C29 . C30 . H301 . 63.1 no
H291 . C29 . C30 . H303 . -178.6 no
H291 . C29 . C30 . H302 . -58.0 no
